data_7112639
loop_
_publ_author_name
'Erik Wachtler'
'Robert Gericke'
'Lyuben Zhechkov'
'Thomas Heine'
'Thorsten Langer'
'Birgit Gerke'
'Rainer Pottgen'
'Jorg Wagler'

_publ_section_title
;
 Pyridine-2-thiolate bridged tin-palladium complexes with Sn(PdN2Cl2),
 Sn(PdN2S2), Sn(PdN2C2) and Sn(Pd2N4) skeletons
;
_journal_name_full Chem.Commun.
_journal_page_first 5382
_journal_paper_doi 10.1039/C3CC47912A
_journal_volume 50
_journal_year 2014
_chemical_formula_moiety 'C36 H30 Cl4 P2 Pd Sn, 2(C H Cl3) '
_chemical_formula_sum 'C38 H32 Cl10 P2 Pd Sn'
_chemical_formula_weight 1130.17
_chemical_name_systematic
;
 ?
;
_space_group_IT_number 14
_symmetry_cell_setting monoclinic
_symmetry_space_group_name_Hall '-P 2yn'
_symmetry_space_group_name_H-M 'P 1 21/n 1'
_atom_sites_solution_hydrogens geom
_atom_sites_solution_primary direct
_atom_sites_solution_secondary difmap
_audit_creation_method SHELXL-97
_cell_angle_alpha 90.00
_cell_angle_beta 93.421(2)
_cell_angle_gamma 90.00
_cell_formula_units_Z 4
_cell_length_a 11.8853(2)
_cell_length_b 16.0997(2)
_cell_length_c 22.9151(4)
_cell_measurement_reflns_used 85206
_cell_measurement_temperature 200(2)
_cell_measurement_theta_max 30.39
_cell_measurement_theta_min 1.55
_cell_volume 4376.99(12)
_computing_cell_refinement 'STOE X-AREA'
_computing_data_collection 'STOE X-AREA'
_computing_data_reduction 'STOE X-RED'
_computing_molecular_graphics 'ORTEP32 (Farugia)'
_computing_publication_material 'Ciftab (Sheldrick)'
_computing_structure_refinement 'SHELXL-97 (Sheldrick, 1997)'
_computing_structure_solution 'SHELXS-97 (Sheldrick, 1990)'
_diffrn_ambient_temperature 200(2)
_diffrn_measured_fraction_theta_full 0.997
_diffrn_measured_fraction_theta_max 0.997
_diffrn_measurement_device_type 'STOE IPDS 2T'
_diffrn_measurement_method 'omega scans'
_diffrn_radiation_monochromator graphite
_diffrn_radiation_source 'fine-focus sealed tube'
_diffrn_radiation_type MoK\a
_diffrn_radiation_wavelength 0.71073
_diffrn_reflns_av_R_equivalents 0.0298
_diffrn_reflns_av_sigmaI/netI 0.0134
_diffrn_reflns_limit_h_max 16
_diffrn_reflns_limit_h_min -16
_diffrn_reflns_limit_k_max 22
_diffrn_reflns_limit_k_min -22
_diffrn_reflns_limit_l_max 32
_diffrn_reflns_limit_l_min -32
_diffrn_reflns_number 79190
_diffrn_reflns_theta_full 30.00
_diffrn_reflns_theta_max 30.00
_diffrn_reflns_theta_min 1.55
_exptl_absorpt_coefficient_mu 1.693
_exptl_absorpt_correction_T_max 0.8098
_exptl_absorpt_correction_T_min 0.6531
_exptl_absorpt_correction_type integration
_exptl_absorpt_process_details xshape
_exptl_crystal_colour yellow
_exptl_crystal_density_diffrn 1.715
_exptl_crystal_density_method 'not measured'
_exptl_crystal_description piece
_exptl_crystal_F_000 2224
_exptl_crystal_size_max 0.40
_exptl_crystal_size_mid 0.30
_exptl_crystal_size_min 0.20
_refine_diff_density_max 0.536
_refine_diff_density_min -0.692
_refine_diff_density_rms 0.075
_refine_ls_extinction_coef 0.00194(12)
_refine_ls_extinction_expression Fc^*^=kFc[1+0.001xFc^2^\l^3^/sin(2\q)]^-1/4^
_refine_ls_extinction_method SHELXL
_refine_ls_goodness_of_fit_ref 1.160
_refine_ls_hydrogen_treatment constr
_refine_ls_matrix_type full
_refine_ls_number_parameters 508
_refine_ls_number_reflns 12735
_refine_ls_number_restraints 12
_refine_ls_restrained_S_all 1.160
_refine_ls_R_factor_all 0.0321
_refine_ls_R_factor_gt 0.0286
_refine_ls_shift/su_max 0.002
_refine_ls_shift/su_mean 0.000
_refine_ls_structure_factor_coef Fsqd
_refine_ls_weighting_details 'calc w=1/[\s^2^(Fo^2^)+(0.0318P)^2^+3.4324P] where P=(Fo^2^+2Fc^2^)/3'
_refine_ls_weighting_scheme calc
_refine_ls_wR_factor_gt 0.0692
_refine_ls_wR_factor_ref 0.0707
_reflns_number_gt 11757
_reflns_number_total 12735
_reflns_threshold_expression >2sigma(I)
_cod_data_source_file c3cc47912a.txt
_cod_data_source_block ew07301
_cod_original_sg_symbol_H-M 'P 21/n'
_cod_database_code 7112639

loop_
_symmetry_equiv_pos_as_xyz
'x, y, z'
'-x+1/2, y+1/2, -z+1/2'
'-x, -y, -z'
'x-1/2, -y-1/2, z-1/2'

loop_
_atom_site_label
_atom_site_type_symbol
_atom_site_fract_x
_atom_site_fract_y
_atom_site_fract_z
_atom_site_U_iso_or_equiv
_atom_site_adp_type
_atom_site_occupancy
_atom_site_symmetry_multiplicity
_atom_site_calc_flag
_atom_site_refinement_flags
_atom_site_disorder_assembly
_atom_site_disorder_group
Pd1 Pd 0.121884(10) 0.183128(8) 0.227994(5) 0.01630(4) Uani 1 1 d . . .
Sn1 Sn -0.087585(9) 0.183931(7) 0.192281(5) 0.01881(4) Uani 1 1 d . . .
Cl1 Cl 0.02131(4) 0.18899(3) 0.313144(19) 0.02649(9) Uani 1 1 d . . .
Cl2 Cl -0.19638(5) 0.07457(4) 0.22778(3) 0.04461(14) Uani 1 1 d . . .
Cl3 Cl -0.19547(5) 0.29739(4) 0.21914(3) 0.04039(13) Uani 1 1 d . . .
Cl4 Cl -0.16230(4) 0.17200(5) 0.09424(2) 0.04146(14) Uani 1 1 d . . .
P1 P 0.29555(4) 0.16461(3) 0.283137(19) 0.01846(8) Uani 1 1 d . . .
P2 P 0.18126(4) 0.18290(3) 0.134938(19) 0.01822(8) Uani 1 1 d . . .
C1 C 0.40255(15) 0.24472(12) 0.28491(8) 0.0231(3) Uani 1 1 d . . .
C2 C 0.39378(19) 0.31133(12) 0.24624(10) 0.0308(4) Uani 1 1 d . . .
H2 H 0.3297 0.3165 0.2197 0.037 Uiso 1 1 calc R . .
C3 C 0.4797(2) 0.37074(15) 0.24660(12) 0.0427(6) Uani 1 1 d . . .
H3 H 0.4736 0.4165 0.2204 0.051 Uiso 1 1 calc R . .
C4 C 0.5729(2) 0.36311(16) 0.28480(13) 0.0468(6) Uani 1 1 d . . .
H4 H 0.6317 0.4031 0.2843 0.056 Uiso 1 1 calc R . .
C5 C 0.58179(19) 0.29767(17) 0.32384(13) 0.0428(6) Uani 1 1 d . . .
H5 H 0.6464 0.2929 0.3501 0.051 Uiso 1 1 calc R . .
C6 C 0.49674(17) 0.23920(14) 0.32474(10) 0.0312(4) Uani 1 1 d . . .
H6 H 0.5020 0.1952 0.3524 0.037 Uiso 1 1 calc R . .
C7 C 0.36151(15) 0.06881(11) 0.26088(8) 0.0214(3) Uani 1 1 d . . .
C8 C 0.29128(16) 0.00565(12) 0.23876(9) 0.0270(4) Uani 1 1 d . . .
H8 H 0.2120 0.0139 0.2356 0.032 Uiso 1 1 calc R . .
C9 C 0.33606(19) -0.06918(13) 0.22122(10) 0.0329(4) Uani 1 1 d . . .
H9 H 0.2877 -0.1116 0.2055 0.040 Uiso 1 1 calc R . .
C10 C 0.4513(2) -0.08199(13) 0.22671(10) 0.0339(4) Uani 1 1 d . . .
H10 H 0.4819 -0.1338 0.2157 0.041 Uiso 1 1 calc R . .
C11 C 0.52193(18) -0.01956(14) 0.24814(10) 0.0336(4) Uani 1 1 d . . .
H11 H 0.6011 -0.0284 0.2515 0.040 Uiso 1 1 calc R . .
C12 C 0.47797(16) 0.05598(13) 0.26473(9) 0.0283(4) Uani 1 1 d . . .
H12 H 0.5271 0.0991 0.2787 0.034 Uiso 1 1 calc R . .
C13 C 0.27217(15) 0.14862(13) 0.36023(8) 0.0248(3) Uani 1 1 d . . .
C14 C 0.26329(18) 0.06930(15) 0.38369(9) 0.0342(4) Uani 1 1 d . . .
H14 H 0.2760 0.0218 0.3603 0.041 Uiso 1 1 calc R . .
C15 C 0.2356(2) 0.05978(19) 0.44156(11) 0.0461(6) Uani 1 1 d . . .
H15 H 0.2295 0.0057 0.4576 0.055 Uiso 1 1 calc R . .
C16 C 0.2171(2) 0.1283(2) 0.47551(10) 0.0484(7) Uani 1 1 d . . .
H16 H 0.1980 0.1213 0.5149 0.058 Uiso 1 1 calc R . .
C17 C 0.2262(2) 0.2071(2) 0.45271(10) 0.0435(6) Uani 1 1 d . . .
H17 H 0.2139 0.2542 0.4764 0.052 Uiso 1 1 calc R . .
C18 C 0.25328(18) 0.21756(15) 0.39512(9) 0.0330(4) Uani 1 1 d . . .
H18 H 0.2590 0.2719 0.3794 0.040 Uiso 1 1 calc R . .
C19 C 0.32651(14) 0.20851(12) 0.12131(7) 0.0211(3) Uani 1 1 d . . .
C20 C 0.41166(16) 0.14970(13) 0.13187(9) 0.0278(4) Uani 1 1 d . . .
H20 H 0.3933 0.0952 0.1440 0.033 Uiso 1 1 calc R . .
C21 C 0.52328(18) 0.17104(16) 0.12464(11) 0.0370(5) Uani 1 1 d . . .
H21 H 0.5811 0.1311 0.1322 0.044 Uiso 1 1 calc R . .
C22 C 0.55059(18) 0.24996(17) 0.10657(11) 0.0397(5) Uani 1 1 d . . .
H22 H 0.6272 0.2644 0.1023 0.048 Uiso 1 1 calc R . .
C23 C 0.46682(19) 0.30788(15) 0.09469(11) 0.0370(5) Uani 1 1 d . . .
H23 H 0.4857 0.3618 0.0815 0.044 Uiso 1 1 calc R . .
C24 C 0.35468(16) 0.28753(13) 0.10201(9) 0.0281(4) Uani 1 1 d . . .
H24 H 0.2972 0.3276 0.0938 0.034 Uiso 1 1 calc R . .
C25 C 0.15630(15) 0.08444(11) 0.09774(8) 0.0222(3) Uani 1 1 d . . .
C26 C 0.08403(17) 0.02543(12) 0.11977(9) 0.0273(4) Uani 1 1 d . . .
H26 H 0.0488 0.0361 0.1551 0.033 Uiso 1 1 calc R . .
C27 C 0.0634(2) -0.04886(14) 0.09024(11) 0.0390(5) Uani 1 1 d . . .
H27 H 0.0143 -0.0888 0.1055 0.047 Uiso 1 1 calc R . .
C28 C 0.1140(2) -0.06481(15) 0.03881(11) 0.0407(5) Uani 1 1 d . . .
H28 H 0.0992 -0.1155 0.0186 0.049 Uiso 1 1 calc R . .
C29 C 0.1860(2) -0.00719(15) 0.01664(10) 0.0398(5) Uani 1 1 d . . .
H29 H 0.2208 -0.0184 -0.0188 0.048 Uiso 1 1 calc R . .
C30 C 0.20773(19) 0.06701(14) 0.04579(9) 0.0326(4) Uani 1 1 d . . .
H30 H 0.2578 0.1063 0.0304 0.039 Uiso 1 1 calc R . .
C31 C 0.10298(14) 0.26311(12) 0.09373(8) 0.0229(3) Uani 1 1 d . . .
C32 C 0.07359(17) 0.33477(13) 0.12330(10) 0.0301(4) Uani 1 1 d . . .
H32 H 0.0928 0.3399 0.1640 0.036 Uiso 1 1 calc R . .
C33 C 0.0162(2) 0.39899(15) 0.09370(13) 0.0433(6) Uani 1 1 d . . .
H33 H -0.0030 0.4479 0.1140 0.052 Uiso 1 1 calc R . .
C34 C -0.0123(2) 0.39136(18) 0.03500(13) 0.0485(7) Uani 1 1 d . . .
H34 H -0.0518 0.4350 0.0148 0.058 Uiso 1 1 calc R . .
C35 C 0.0159(2) 0.32094(19) 0.00533(11) 0.0471(7) Uani 1 1 d . . .
H35 H -0.0049 0.3162 -0.0352 0.056 Uiso 1 1 calc R . .
C36 C 0.07496(18) 0.25623(16) 0.03394(9) 0.0337(4) Uani 1 1 d . . .
H36 H 0.0957 0.2082 0.0130 0.040 Uiso 1 1 calc R . .
C37 C 0.5553(10) 0.8582(6) 0.0897(8) 0.0528(10) Uani 0.643(8) 1 d P A 1
H37 H 0.5348 0.8253 0.1245 0.063 Uiso 0.643(8) 1 calc PR A 1
Cl5 Cl 0.6607(4) 0.9255(3) 0.1130(2) 0.0718(10) Uani 0.643(8) 1 d P A 1
Cl6 Cl 0.5975(4) 0.78863(17) 0.03852(18) 0.0787(9) Uani 0.643(8) 1 d P A 1
Cl7 Cl 0.4375(2) 0.91223(16) 0.06549(12) 0.0754(6) Uani 0.643(8) 1 d P A 1
C37A C 0.5724(17) 0.8594(11) 0.0925(14) 0.0528(10) Uani 0.357(8) 1 d PD A 2
H37A H 0.5326 0.8341 0.1254 0.063 Uiso 0.357(8) 1 calc PR A 2
Cl5A Cl 0.6747(5) 0.9332(3) 0.1199(3) 0.0458(9) Uani 0.357(8) 1 d PD A 2
Cl6A Cl 0.6428(6) 0.7811(3) 0.0532(3) 0.0787(9) Uani 0.357(8) 1 d PD A 2
Cl7A Cl 0.4741(7) 0.9113(4) 0.0430(5) 0.138(3) Uani 0.357(8) 1 d PD A 2
C38 C 0.3227(3) 0.4441(2) 0.88639(19) 0.0352(5) Uani 0.888(4) 1 d P B 1
H38 H 0.3404 0.4079 0.8527 0.042 Uiso 0.888(4) 1 calc PR B 1
Cl8 Cl 0.20630(8) 0.40200(7) 0.92167(8) 0.0658(4) Uani 0.888(4) 1 d P B 1
Cl9 Cl 0.28648(11) 0.54452(7) 0.86080(6) 0.0461(2) Uani 0.888(4) 1 d P B 1
Cl10 Cl 0.44035(11) 0.44869(9) 0.93675(7) 0.0529(3) Uani 0.888(4) 1 d P B 1
C38A C 0.3296(16) 0.4428(12) 0.8903(13) 0.0352(5) Uani 0.112(4) 1 d PD B 2
H38A H 0.3698 0.4140 0.8590 0.042 Uiso 0.112(4) 1 calc PR B 2
Cl11 Cl 0.2149(7) 0.3861(6) 0.8928(6) 0.0658(4) Uani 0.112(4) 1 d PD B 2
Cl12 Cl 0.3127(9) 0.5366(7) 0.8625(6) 0.0461(2) Uani 0.112(4) 1 d PD B 2
Cl13 Cl 0.4217(10) 0.4343(8) 0.9466(6) 0.0529(3) Uani 0.112(4) 1 d PD B 2

loop_
_atom_site_aniso_label
_atom_site_aniso_U_11
_atom_site_aniso_U_22
_atom_site_aniso_U_33
_atom_site_aniso_U_23
_atom_site_aniso_U_13
_atom_site_aniso_U_12
Pd1 0.01283(6) 0.02130(7) 0.01485(6) 0.00068(4) 0.00138(4) 0.00135(4)
Sn1 0.01275(6) 0.02329(6) 0.02045(6) -0.00090(4) 0.00158(4) 0.00076(4)
Cl1 0.02080(19) 0.0410(2) 0.01811(18) 0.00056(16) 0.00487(14) 0.00068(16)
Cl2 0.0461(3) 0.0372(3) 0.0500(3) 0.0091(2) -0.0020(3) -0.0205(2)
Cl3 0.0309(2) 0.0336(3) 0.0562(3) -0.0105(2) -0.0010(2) 0.0129(2)
Cl4 0.0239(2) 0.0768(4) 0.0232(2) -0.0069(2) -0.00196(17) -0.0011(2)
P1 0.01520(18) 0.02210(19) 0.01795(19) 0.00128(15) 0.00001(14) 0.00131(15)
P2 0.01569(18) 0.0228(2) 0.01631(18) 0.00034(15) 0.00268(14) -0.00028(14)
C1 0.0196(7) 0.0248(8) 0.0252(8) -0.0039(7) 0.0035(6) -0.0004(6)
C2 0.0362(11) 0.0262(9) 0.0308(10) -0.0018(7) 0.0091(8) -0.0007(7)
C3 0.0537(14) 0.0291(10) 0.0476(13) -0.0038(9) 0.0232(11) -0.0099(10)
C4 0.0356(12) 0.0396(12) 0.0676(17) -0.0217(12) 0.0226(12) -0.0152(10)
C5 0.0258(10) 0.0456(13) 0.0571(15) -0.0226(12) 0.0033(10) -0.0067(9)
C6 0.0237(9) 0.0333(10) 0.0361(10) -0.0070(8) -0.0017(8) -0.0015(7)
C7 0.0203(7) 0.0229(8) 0.0209(7) 0.0013(6) 0.0006(6) 0.0025(6)
C8 0.0223(8) 0.0272(9) 0.0313(9) 0.0009(7) 0.0009(7) -0.0032(7)
C9 0.0371(11) 0.0251(9) 0.0368(11) -0.0012(8) 0.0049(8) -0.0059(8)
C10 0.0426(11) 0.0236(9) 0.0364(11) 0.0002(8) 0.0093(9) 0.0050(8)
C11 0.0262(9) 0.0329(10) 0.0418(11) -0.0008(9) 0.0043(8) 0.0086(8)
C12 0.0208(8) 0.0285(9) 0.0353(10) -0.0029(8) -0.0010(7) 0.0030(7)
C13 0.0178(7) 0.0380(10) 0.0184(7) 0.0031(7) -0.0008(6) 0.0018(7)
C14 0.0318(10) 0.0442(12) 0.0266(9) 0.0101(9) 0.0020(8) 0.0009(9)
C15 0.0435(13) 0.0633(17) 0.0316(11) 0.0189(11) 0.0040(9) -0.0017(12)
C16 0.0365(12) 0.087(2) 0.0215(10) 0.0111(11) 0.0026(8) 0.0025(12)
C17 0.0360(11) 0.0714(17) 0.0229(10) -0.0069(10) 0.0011(8) 0.0057(11)
C18 0.0320(10) 0.0443(12) 0.0224(9) -0.0018(8) 0.0001(7) 0.0053(9)
C19 0.0175(7) 0.0276(8) 0.0186(7) 0.0000(6) 0.0045(6) -0.0012(6)
C20 0.0218(8) 0.0334(10) 0.0285(9) 0.0061(7) 0.0054(7) 0.0025(7)
C21 0.0204(9) 0.0500(13) 0.0410(12) 0.0079(10) 0.0053(8) 0.0041(8)
C22 0.0195(9) 0.0541(14) 0.0461(13) 0.0056(11) 0.0058(8) -0.0067(9)
C23 0.0273(10) 0.0399(12) 0.0442(12) 0.0077(9) 0.0061(9) -0.0106(8)
C24 0.0227(8) 0.0297(9) 0.0321(9) 0.0034(8) 0.0042(7) -0.0031(7)
C25 0.0212(8) 0.0248(8) 0.0209(8) -0.0019(6) 0.0041(6) -0.0015(6)
C26 0.0305(9) 0.0267(9) 0.0253(8) -0.0020(7) 0.0079(7) -0.0049(7)
C27 0.0488(13) 0.0293(10) 0.0402(12) -0.0051(9) 0.0149(10) -0.0125(9)
C28 0.0535(14) 0.0319(11) 0.0376(12) -0.0128(9) 0.0101(10) -0.0082(10)
C29 0.0489(13) 0.0402(12) 0.0318(11) -0.0130(9) 0.0162(10) -0.0073(10)
C30 0.0373(11) 0.0348(10) 0.0271(9) -0.0064(8) 0.0133(8) -0.0082(8)
C31 0.0166(7) 0.0304(9) 0.0218(8) 0.0060(7) 0.0011(6) -0.0020(6)
C32 0.0271(9) 0.0289(9) 0.0341(10) 0.0045(8) -0.0005(8) 0.0020(7)
C33 0.0321(11) 0.0312(11) 0.0662(17) 0.0116(11) -0.0008(11) 0.0045(9)
C34 0.0327(11) 0.0479(14) 0.0635(17) 0.0285(13) -0.0103(11) -0.0007(10)
C35 0.0372(12) 0.0685(18) 0.0339(12) 0.0258(12) -0.0111(10) -0.0106(11)
C36 0.0295(9) 0.0474(12) 0.0238(9) 0.0076(8) -0.0020(7) -0.0063(9)
C37 0.067(4) 0.0452(15) 0.048(2) 0.0060(12) 0.017(2) -0.001(2)
Cl5 0.0566(13) 0.103(2) 0.0566(13) -0.0129(11) 0.0056(11) -0.0180(11)
Cl6 0.109(2) 0.0516(7) 0.0802(17) -0.0090(9) 0.0458(16) -0.0030(12)
Cl7 0.0594(11) 0.0786(11) 0.0869(13) -0.0007(9) -0.0071(9) -0.0004(8)
C37A 0.067(4) 0.0452(15) 0.048(2) 0.0060(12) 0.017(2) -0.001(2)
Cl5A 0.0463(17) 0.0412(14) 0.0489(18) 0.0010(12) -0.0050(12) -0.0017(12)
Cl6A 0.109(2) 0.0516(7) 0.0802(17) -0.0090(9) 0.0458(16) -0.0030(12)
Cl7A 0.089(4) 0.148(5) 0.172(7) 0.024(5) -0.049(4) -0.003(3)
C38 0.0335(11) 0.0350(11) 0.0366(12) -0.0067(9) -0.0017(9) 0.0005(9)
Cl8 0.0480(4) 0.0628(5) 0.0887(10) -0.0033(6) 0.0213(5) -0.0160(4)
Cl9 0.0561(6) 0.0377(4) 0.0435(3) -0.0026(3) -0.0058(5) 0.0123(4)
Cl10 0.0426(6) 0.0536(6) 0.0601(7) -0.0011(4) -0.0172(5) 0.0017(4)
C38A 0.0335(11) 0.0350(11) 0.0366(12) -0.0067(9) -0.0017(9) 0.0005(9)
Cl11 0.0480(4) 0.0628(5) 0.0887(10) -0.0033(6) 0.0213(5) -0.0160(4)
Cl12 0.0561(6) 0.0377(4) 0.0435(3) -0.0026(3) -0.0058(5) 0.0123(4)
Cl13 0.0426(6) 0.0536(6) 0.0601(7) -0.0011(4) -0.0172(5) 0.0017(4)

loop_
_atom_type_symbol
_atom_type_description
_atom_type_scat_dispersion_real
_atom_type_scat_dispersion_imag
_atom_type_scat_source
C C 0.0033 0.0016 'International Tables Vol C Tables 4.2.6.8 and 6.1.1.4'
H H 0.0000 0.0000 'International Tables Vol C Tables 4.2.6.8 and 6.1.1.4'
P P 0.1023 0.0942 'International Tables Vol C Tables 4.2.6.8 and 6.1.1.4'
Pd Pd -0.9988 1.0072 'International Tables Vol C Tables 4.2.6.8 and 6.1.1.4'
Sn Sn -0.6537 1.4246 'International Tables Vol C Tables 4.2.6.8 and 6.1.1.4'
Cl Cl 0.1484 0.1585 'International Tables Vol C Tables 4.2.6.8 and 6.1.1.4'

loop_
_geom_angle_atom_site_label_1
_geom_angle_atom_site_label_2
_geom_angle_atom_site_label_3
_geom_angle
P2 Pd1 Cl1 167.221(17)
P2 Pd1 P1 100.914(16)
Cl1 Pd1 P1 91.851(16)
P2 Pd1 Sn1 92.866(12)
Cl1 Pd1 Sn1 74.546(12)
P1 Pd1 Sn1 164.521(12)
Cl3 Sn1 Cl2 99.91(2)
Cl3 Sn1 Cl4 97.61(2)
Cl2 Sn1 Cl4 94.83(2)
Cl3 Sn1 Pd1 117.129(15)
Cl2 Sn1 Pd1 115.249(17)
Cl4 Sn1 Pd1 126.915(14)
C1 P1 C7 107.26(8)
C1 P1 C13 103.08(9)
C7 P1 C13 104.21(9)
C1 P1 Pd1 120.65(6)
C7 P1 Pd1 109.47(6)
C13 P1 Pd1 110.83(6)
C25 P2 C19 104.32(8)
C25 P2 C31 108.14(9)
C19 P2 C31 102.16(8)
C25 P2 Pd1 112.86(6)
C19 P2 Pd1 120.56(6)
C31 P2 Pd1 107.81(6)
C2 C1 C6 119.30(19)
C2 C1 P1 120.61(15)
C6 C1 P1 120.08(15)
C1 C2 C3 119.8(2)
C1 C2 H2 120.1
C3 C2 H2 120.1
C4 C3 C2 120.2(2)
C4 C3 H3 119.9
C2 C3 H3 119.9
C3 C4 C5 120.5(2)
C3 C4 H4 119.8
C5 C4 H4 119.8
C4 C5 C6 120.1(2)
C4 C5 H5 120.0
C6 C5 H5 120.0
C5 C6 C1 120.2(2)
C5 C6 H6 119.9
C1 C6 H6 119.9
C8 C7 C12 119.04(17)
C8 C7 P1 117.58(14)
C12 C7 P1 123.39(14)
C9 C8 C7 120.54(18)
C9 C8 H8 119.7
C7 C8 H8 119.7
C10 C9 C8 119.89(19)
C10 C9 H9 120.1
C8 C9 H9 120.1
C11 C10 C9 120.09(19)
C11 C10 H10 120.0
C9 C10 H10 120.0
C10 C11 C12 120.35(19)
C10 C11 H11 119.8
C12 C11 H11 119.8
C11 C12 C7 120.05(19)
C11 C12 H12 120.0
C7 C12 H12 120.0
C14 C13 C18 119.38(19)
C14 C13 P1 121.54(16)
C18 C13 P1 118.85(16)
C13 C14 C15 119.7(2)
C13 C14 H14 120.1
C15 C14 H14 120.1
C16 C15 C14 120.3(2)
C16 C15 H15 119.8
C14 C15 H15 119.8
C15 C16 C17 120.3(2)
C15 C16 H16 119.8
C17 C16 H16 119.8
C16 C17 C18 120.0(3)
C16 C17 H17 120.0
C18 C17 H17 120.0
C17 C18 C13 120.2(2)
C17 C18 H18 119.9
C13 C18 H18 119.9
C24 C19 C20 119.24(17)
C24 C19 P2 120.62(14)
C20 C19 P2 120.11(14)
C21 C20 C19 119.92(19)
C21 C20 H20 120.0
C19 C20 H20 120.0
C22 C21 C20 120.4(2)
C22 C21 H21 119.8
C20 C21 H21 119.8
C23 C22 C21 120.08(19)
C23 C22 H22 120.0
C21 C22 H22 120.0
C22 C23 C24 120.1(2)
C22 C23 H23 119.9
C24 C23 H23 119.9
C23 C24 C19 120.17(19)
C23 C24 H24 119.9
C19 C24 H24 119.9
C26 C25 C30 118.76(17)
C26 C25 P2 120.75(14)
C30 C25 P2 120.48(14)
C27 C26 C25 120.30(18)
C27 C26 H26 119.9
C25 C26 H26 119.9
C28 C27 C26 120.2(2)
C28 C27 H27 119.9
C26 C27 H27 119.9
C27 C28 C29 120.1(2)
C27 C28 H28 120.0
C29 C28 H28 120.0
C28 C29 C30 120.3(2)
C28 C29 H29 119.9
C30 C29 H29 119.9
C29 C30 C25 120.33(19)
C29 C30 H30 119.8
C25 C30 H30 119.8
C32 C31 C36 119.43(19)
C32 C31 P2 118.04(14)
C36 C31 P2 122.50(16)
C33 C32 C31 120.5(2)
C33 C32 H32 119.7
C31 C32 H32 119.7
C34 C33 C32 119.7(3)
C34 C33 H33 120.1
C32 C33 H33 120.1
C33 C34 C35 120.3(2)
C33 C34 H34 119.8
C35 C34 H34 119.8
C34 C35 C36 120.9(2)
C34 C35 H35 119.5
C36 C35 H35 119.5
C31 C36 C35 119.0(2)
C31 C36 H36 120.5
C35 C36 H36 120.5
Cl7 C37 Cl6 112.2(6)
Cl7 C37 Cl5 110.3(5)
Cl6 C37 Cl5 112.8(9)
Cl7 C37 H37 107.1
Cl6 C37 H37 107.1
Cl5 C37 H37 107.1
Cl7A C37A Cl6A 108.5(13)
Cl7A C37A Cl5A 108.5(13)
Cl6A C37A Cl5A 108.4(13)
Cl7A C37A H37A 110.5
Cl6A C37A H37A 110.5
Cl5A C37A H37A 110.5
Cl10 C38 Cl9 110.33(17)
Cl10 C38 Cl8 109.1(2)
Cl9 C38 Cl8 108.6(2)
Cl10 C38 H38 109.6
Cl9 C38 H38 109.6
Cl8 C38 H38 109.6
Cl12 C38A Cl11 116.1(9)
Cl12 C38A Cl13 116.1(9)
Cl11 C38A Cl13 116.1(9)
Cl12 C38A H38A 101.5
Cl11 C38A H38A 101.5
Cl13 C38A H38A 101.5

loop_
_geom_bond_atom_site_label_1
_geom_bond_atom_site_label_2
_geom_bond_distance
Pd1 P2 2.2858(4)
Pd1 Cl1 2.3502(4)
Pd1 P1 2.3738(4)
Pd1 Sn1 2.57389(17)
Sn1 Cl3 2.3354(5)
Sn1 Cl2 2.3578(5)
Sn1 Cl4 2.3738(5)
P1 C1 1.8101(19)
P1 C7 1.8169(18)
P1 C13 1.8230(19)
P2 C25 1.8158(19)
P2 C19 1.8200(17)
P2 C31 1.8222(19)
C1 C2 1.391(3)
C1 C6 1.404(3)
C2 C3 1.399(3)
C2 H2 0.9500
C3 C4 1.376(4)
C3 H3 0.9500
C4 C5 1.382(4)
C4 H4 0.9500
C5 C6 1.382(3)
C5 H5 0.9500
C6 H6 0.9500
C7 C8 1.392(3)
C7 C12 1.397(2)
C8 C9 1.386(3)
C8 H8 0.9500
C9 C10 1.383(3)
C9 H9 0.9500
C10 C11 1.381(3)
C10 H10 0.9500
C11 C12 1.386(3)
C11 H11 0.9500
C12 H12 0.9500
C13 C14 1.392(3)
C13 C18 1.394(3)
C14 C15 1.394(3)
C14 H14 0.9500
C15 C16 1.375(4)
C15 H15 0.9500
C16 C17 1.378(4)
C16 H16 0.9500
C17 C18 1.387(3)
C17 H17 0.9500
C18 H18 0.9500
C19 C24 1.394(3)
C19 C20 1.396(3)
C20 C21 1.390(3)
C20 H20 0.9500
C21 C22 1.381(3)
C21 H21 0.9500
C22 C23 1.379(3)
C22 H22 0.9500
C23 C24 1.392(3)
C23 H23 0.9500
C24 H24 0.9500
C25 C26 1.395(2)
C25 C30 1.399(2)
C26 C27 1.389(3)
C26 H26 0.9500
C27 C28 1.379(3)
C27 H27 0.9500
C28 C29 1.380(3)
C28 H28 0.9500
C29 C30 1.386(3)
C29 H29 0.9500
C30 H30 0.9500
C31 C32 1.393(3)
C31 C36 1.395(3)
C32 C33 1.392(3)
C32 H32 0.9500
C33 C34 1.373(4)
C33 H33 0.9500
C34 C35 1.374(4)
C34 H34 0.9500
C35 C36 1.397(3)
C35 H35 0.9500
C36 H36 0.9500
C37 Cl7 1.712(6)
C37 Cl6 1.717(11)
C37 Cl5 1.718(10)
C37 H37 1.0000
C37A Cl7A 1.787(15)
C37A Cl6A 1.787(15)
C37A Cl5A 1.787(15)
C37A H37A 1.0000
C38 Cl10 1.761(3)
C38 Cl9 1.765(3)
C38 Cl8 1.777(4)
C38 H38 1.0000
C38A Cl12 1.646(10)
C38A Cl11 1.646(11)
C38A Cl13 1.646(10)
C38A H38A 1.0000

loop_
_geom_torsion_atom_site_label_1
_geom_torsion_atom_site_label_2
_geom_torsion_atom_site_label_3
_geom_torsion_atom_site_label_4
_geom_torsion
P2 Pd1 Sn1 Cl3 -118.88(2)
Cl1 Pd1 Sn1 Cl3 58.89(2)
P1 Pd1 Sn1 Cl3 88.11(5)
P2 Pd1 Sn1 Cl2 124.03(2)
Cl1 Pd1 Sn1 Cl2 -58.20(2)
P1 Pd1 Sn1 Cl2 -28.98(5)
P2 Pd1 Sn1 Cl4 5.95(3)
Cl1 Pd1 Sn1 Cl4 -176.28(3)
P1 Pd1 Sn1 Cl4 -147.07(5)
P2 Pd1 P1 C1 67.00(7)
Cl1 Pd1 P1 C1 -112.41(7)
Sn1 Pd1 P1 C1 -140.49(7)
P2 Pd1 P1 C7 -58.13(6)
Cl1 Pd1 P1 C7 122.46(6)
Sn1 Pd1 P1 C7 94.38(8)
P2 Pd1 P1 C13 -172.53(7)
Cl1 Pd1 P1 C13 8.06(7)
Sn1 Pd1 P1 C13 -20.02(10)
Cl1 Pd1 P2 C25 -81.25(10)
P1 Pd1 P2 C25 101.42(7)
Sn1 Pd1 P2 C25 -71.49(7)
Cl1 Pd1 P2 C19 154.64(10)
P1 Pd1 P2 C19 -22.69(7)
Sn1 Pd1 P2 C19 164.40(7)
Cl1 Pd1 P2 C31 38.11(11)
P1 Pd1 P2 C31 -139.22(6)
Sn1 Pd1 P2 C31 47.87(6)
C7 P1 C1 C2 114.57(16)
C13 P1 C1 C2 -135.79(16)
Pd1 P1 C1 C2 -11.58(18)
C7 P1 C1 C6 -64.13(17)
C13 P1 C1 C6 45.51(17)
Pd1 P1 C1 C6 169.72(13)
C6 C1 C2 C3 1.4(3)
P1 C1 C2 C3 -177.28(16)
C1 C2 C3 C4 0.4(3)
C2 C3 C4 C5 -1.2(4)
C3 C4 C5 C6 0.0(4)
C4 C5 C6 C1 1.8(3)
C2 C1 C6 C5 -2.5(3)
P1 C1 C6 C5 176.17(17)
C1 P1 C7 C8 -160.24(15)
C13 P1 C7 C8 90.90(16)
Pd1 P1 C7 C8 -27.70(16)
C1 P1 C7 C12 19.53(19)
C13 P1 C7 C12 -89.33(18)
Pd1 P1 C7 C12 152.07(15)
C12 C7 C8 C9 0.5(3)
P1 C7 C8 C9 -179.70(16)
C7 C8 C9 C10 1.2(3)
C8 C9 C10 C11 -1.8(3)
C9 C10 C11 C12 0.5(3)
C10 C11 C12 C7 1.2(3)
C8 C7 C12 C11 -1.7(3)
P1 C7 C12 C11 178.50(16)
C1 P1 C13 C14 -135.89(16)
C7 P1 C13 C14 -23.98(18)
Pd1 P1 C13 C14 93.68(16)
C1 P1 C13 C18 49.64(17)
C7 P1 C13 C18 161.55(15)
Pd1 P1 C13 C18 -80.79(16)
C18 C13 C14 C15 0.1(3)
P1 C13 C14 C15 -174.38(17)
C13 C14 C15 C16 0.0(4)
C14 C15 C16 C17 -0.2(4)
C15 C16 C17 C18 0.5(4)
C16 C17 C18 C13 -0.4(3)
C14 C13 C18 C17 0.2(3)
P1 C13 C18 C17 174.76(17)
C25 P2 C19 C24 131.93(16)
C31 P2 C19 C24 19.37(17)
Pd1 P2 C19 C24 -100.01(15)
C25 P2 C19 C20 -50.04(17)
C31 P2 C19 C20 -162.60(16)
Pd1 P2 C19 C20 78.02(16)
C24 C19 C20 C21 1.8(3)
P2 C19 C20 C21 -176.28(17)
C19 C20 C21 C22 -0.6(3)
C20 C21 C22 C23 -1.0(4)
C21 C22 C23 C24 1.3(4)
C22 C23 C24 C19 -0.1(4)
C20 C19 C24 C23 -1.5(3)
P2 C19 C24 C23 176.59(17)
C19 P2 C25 C26 147.28(16)
C31 P2 C25 C26 -104.51(17)
Pd1 P2 C25 C26 14.66(18)
C19 P2 C25 C30 -33.88(19)
C31 P2 C25 C30 74.33(18)
Pd1 P2 C25 C30 -166.51(15)
C30 C25 C26 C27 -0.4(3)
P2 C25 C26 C27 178.46(18)
C25 C26 C27 C28 -0.2(4)
C26 C27 C28 C29 0.5(4)
C27 C28 C29 C30 -0.1(4)
C28 C29 C30 C25 -0.4(4)
C26 C25 C30 C29 0.7(3)
P2 C25 C30 C29 -178.16(19)
C25 P2 C31 C32 156.01(15)
C19 P2 C31 C32 -94.30(16)
Pd1 P2 C31 C32 33.69(16)
C25 P2 C31 C36 -25.98(18)
C19 P2 C31 C36 83.71(17)
Pd1 P2 C31 C36 -148.30(15)
C36 C31 C32 C33 0.3(3)
P2 C31 C32 C33 178.39(17)
C31 C32 C33 C34 0.5(3)
C32 C33 C34 C35 -0.4(4)
C33 C34 C35 C36 -0.6(4)
C32 C31 C36 C35 -1.3(3)
P2 C31 C36 C35 -179.23(16)
C34 C35 C36 C31 1.4(3)
